data_1555333
loop_
_publ_author_name
'Chen, Qi'
'Chen, Hao'
'Meng, Xiao'
'Ma, Yuguo'

_publ_section_title
;
 Lewis Acid Assisted Diels-Alder Reaction with Regio- and
 Stereoselectivity: Anti-1,4-Adducts with Rigid Scaffolds and Their
 Application in Explosives Sensing.
;
_journal_issue 20
_journal_name_full 'Organic letters'
_journal_page_first 5016
_journal_page_last 5019
_journal_paper_doi 10.1021/acs.orglett.5b02487
_journal_volume 17
_journal_year 2015
_chemical_formula_moiety 'C44 H36 F4 N2 O4 Si2'
_chemical_formula_sum 'C44 H36 F4 N2 O4 Si2'
_chemical_formula_weight 788.93
_space_group_crystal_system monoclinic
_space_group_IT_number 14
_space_group_name_Hall '-P 2ybc'
_space_group_name_H-M_alt 'P 1 21/c 1'
_atom_sites_solution_hydrogens geom
_atom_sites_solution_primary iterative
_audit_creation_date 2015-06-30
_audit_creation_method
;
Olex2 1.2
(compiled 2015.01.26 svn.r3150 for OlexSys, GUI svn.r4998)
;
_cell_angle_alpha 90
_cell_angle_beta 94.257(7)
_cell_angle_gamma 90
_cell_formula_units_Z 2
_cell_length_a 6.2172(5)
_cell_length_b 11.8634(10)
_cell_length_c 29.226(2)
_cell_measurement_reflns_used 1809
_cell_measurement_temperature 180.00(10)
_cell_measurement_theta_max 24.5510
_cell_measurement_theta_min 3.4670
_cell_volume 2149.7(3)
_computing_cell_refinement
;
CrysAlisPro, Agilent Technologies,
Version 1.171.36.32 (release 02-08-2013 CrysAlis171 .NET)
(compiled Aug  2 2013,16:46:58)
;
_computing_data_collection
;
CrysAlisPro, Agilent Technologies,
Version 1.171.36.32 (release 02-08-2013 CrysAlis171 .NET)
(compiled Aug  2 2013,16:46:58)
;
_computing_data_reduction
;
CrysAlisPro, Agilent Technologies,
Version 1.171.36.32 (release 02-08-2013 CrysAlis171 .NET)
(compiled Aug  2 2013,16:46:58)
;
_computing_molecular_graphics 'Olex2 (Dolomanov et al., 2009)'
_computing_publication_material 'Olex2 (Dolomanov et al., 2009)'
_computing_structure_refinement 'ShelXL (Sheldrick, 2008)'
_computing_structure_solution
;
Superflip (Palatinus & Chapuis, 2007;Palatinus & van der Lee, 2008;
Palatinus et al., 2012)
;
_diffrn_ambient_temperature 180.00(10)
_diffrn_detector_area_resol_mean 10.3914
_diffrn_measured_fraction_theta_full 0.995
_diffrn_measured_fraction_theta_max 0.992
_diffrn_measurement_details
;
#__ type_ start__ end____ width___ exp.time_
  1 omega   36.00  100.00   1.0000    3.0000
omega____ theta____ kappa____ phi______ frames
    -       10.7017  178.0000  -30.0000 64

#__ type_ start__ end____ width___ exp.time_
  2 omega  -89.00   20.00   1.0000    3.0000
omega____ theta____ kappa____ phi______ frames
    -      -11.7954  -77.0000   90.0000 109
;
_diffrn_measurement_device_type 'SuperNova, Dual, Cu at zero, Atlas'
_diffrn_measurement_method '\w scans'
_diffrn_orient_matrix_UB_11 0.0039765000
_diffrn_orient_matrix_UB_12 -0.0583554000
_diffrn_orient_matrix_UB_13 0.0052509000
_diffrn_orient_matrix_UB_21 0.0790748000
_diffrn_orient_matrix_UB_22 0.0106452000
_diffrn_orient_matrix_UB_23 0.0182589000
_diffrn_orient_matrix_UB_31 -0.0826523000
_diffrn_orient_matrix_UB_32 0.0074150000
_diffrn_orient_matrix_UB_33 0.0151991000
_diffrn_radiation_monochromator mirror
_diffrn_radiation_type MoK\a
_diffrn_radiation_wavelength 0.71073
_diffrn_reflns_av_R_equivalents 0.0404
_diffrn_reflns_av_unetI/netI 0.0747
_diffrn_reflns_Laue_measured_fraction_full 0.995
_diffrn_reflns_Laue_measured_fraction_max 0.992
_diffrn_reflns_limit_h_max 7
_diffrn_reflns_limit_h_min -7
_diffrn_reflns_limit_k_max 13
_diffrn_reflns_limit_k_min -14
_diffrn_reflns_limit_l_max 25
_diffrn_reflns_limit_l_min -36
_diffrn_reflns_number 8495
_diffrn_reflns_point_group_measured_fraction_full 0.995
_diffrn_reflns_point_group_measured_fraction_max 0.992
_diffrn_reflns_theta_full 25.242
_diffrn_reflns_theta_max 26.019
_diffrn_reflns_theta_min 3.281
_diffrn_source 'SuperNova (Mo) X-ray Source'
_exptl_absorpt_coefficient_mu 0.142
_exptl_absorpt_correction_T_max 1.00000
_exptl_absorpt_correction_T_min 0.86729
_exptl_absorpt_correction_type multi-scan
_exptl_absorpt_process_details
;
CrysAlisPro, Agilent Technologies,
Version 1.171.36.32 (release 02-08-2013 CrysAlis171 .NET)
(compiled Aug  2 2013,16:46:58)
Empirical absorption correction using spherical harmonics,
 implemented in SCALE3 ABSPACK scaling algorithm.
;
_exptl_crystal_colour
;
;
_exptl_crystal_density_diffrn 1.219
_exptl_crystal_description
;
;
_exptl_crystal_F_000 820
_exptl_crystal_size_max 0.1
_exptl_crystal_size_mid 0.1
_exptl_crystal_size_min 0.05
_platon_squeeze_details
;
;
_refine_diff_density_max 0.273
_refine_diff_density_min -0.333
_refine_diff_density_rms 0.053
_refine_ls_extinction_method none
_refine_ls_goodness_of_fit_ref 1.042
_refine_ls_hydrogen_treatment constr
_refine_ls_matrix_type full
_refine_ls_number_parameters 256
_refine_ls_number_reflns 4212
_refine_ls_number_restraints 0
_refine_ls_restrained_S_all 1.042
_refine_ls_R_factor_all 0.1105
_refine_ls_R_factor_gt 0.0625
_refine_ls_shift/su_max 0.001
_refine_ls_shift/su_mean 0.000
_refine_ls_structure_factor_coef Fsqd
_refine_ls_weighting_details 'w=1/[\s^2^(Fo^2^)+(0.0688P)^2^] where P=(Fo^2^+2Fc^2^)/3'
_refine_ls_weighting_scheme calc
_refine_ls_wR_factor_gt 0.1376
_refine_ls_wR_factor_ref 0.1568
_reflns_Friedel_coverage 0.000
_reflns_number_gt 2576
_reflns_number_total 4212
_reflns_threshold_expression 'I > 2\s(I)'
_cod_data_source_file ol5b02487_si_004.cif
_cod_data_source_block exp_5433-sr
_cod_database_code 1555333
_shelxl_version_number 2014-3
_chemical_oxdiff_formula 'C30 H27 O4 N1 Si2 F4 N2'
_shelx_space_group_comment
;
The symmetry employed for this shelxl refinement is uniquely defined
by the following loop, which should always be used as a source of
symmetry information in preference to the above space-group names.
They are only intended as comments.
;
_shelx_estimated_absorpt_t_max 0.993
_shelx_estimated_absorpt_t_min 0.986
_reflns_odcompleteness_completeness 99.15
_reflns_odcompleteness_iscentric 1
_reflns_odcompleteness_theta 25.97
_olex2_refinement_description
;
1. Fixed Uiso
 At 1.2 times of:
  All C(H) groups
 At 1.5 times of:
  All C(H,H,H) groups
2.a Ternary CH refined with riding coordinates:
 C2(H2), C3(H3), C6(H6), C7(H7)
2.b Aromatic/amide H refined with riding coordinates:
 C4(H4), C5(H5), C11(H11), C12(H12), C13(H13)
2.c Idealised Me refined as rotating group:
 C20(H20A,H20B,H20C), C21(H21A,H21B,H21C), C22(H22A,H22B,H22C)
;
_olex2_submission_special_instructions 'No special instructions were received'

loop_
_space_group_symop_operation_xyz
'x, y, z'
'-x, y+1/2, -z+1/2'
'-x, -y, -z'
'x, -y-1/2, z-1/2'

loop_
_atom_site_label
_atom_site_type_symbol
_atom_site_fract_x
_atom_site_fract_y
_atom_site_fract_z
_atom_site_U_iso_or_equiv
_atom_site_adp_type
_atom_site_occupancy
_atom_site_site_symmetry_order
_atom_site_calc_flag
_atom_site_refinement_flags_posn
C1 C 0.2079(5) 0.2200(2) 0.60922(10) 0.0358(7) Uani 1 1 d .
C2 C 0.3455(4) 0.2931(2) 0.58029(9) 0.0312(6) Uani 1 1 d .
H2 H 0.4770 0.2509 0.5724 0.037 Uiso 1 1 calc R
C3 C 0.2150(4) 0.3340(2) 0.53590(9) 0.0325(7) Uani 1 1 d .
H3 H 0.1710 0.2704 0.5148 0.039 Uiso 1 1 calc R
C4 C 0.0226(5) 0.3989(2) 0.55139(9) 0.0367(7) Uani 1 1 d .
H4 H -0.1225 0.3787 0.5426 0.044 Uiso 1 1 calc R
C5 C 0.0748(4) 0.4858(2) 0.57818(9) 0.0352(7) Uani 1 1 d .
H5 H -0.0304 0.5330 0.5904 0.042 Uiso 1 1 calc R
C6 C 0.3147(4) 0.5048(2) 0.58795(9) 0.0302(6) Uani 1 1 d .
H6 H 0.3476 0.5734 0.6071 0.036 Uiso 1 1 calc R
C7 C 0.4096(4) 0.3952(2) 0.61085(9) 0.0313(6) Uani 1 1 d .
H7 H 0.5702 0.4009 0.6153 0.038 Uiso 1 1 calc R
C8 C 0.3166(4) 0.3721(2) 0.65620(9) 0.0317(6) Uani 1 1 d .
C9 C 0.0779(5) 0.2289(2) 0.68742(9) 0.0379(7) Uani 1 1 d .
C10 C 0.1222(5) 0.1301(3) 0.71039(10) 0.0463(8) Uani 1 1 d .
C11 C -0.0088(7) 0.0883(3) 0.74286(11) 0.0595(10) Uani 1 1 d .
H11 H 0.0251 0.0194 0.7583 0.071 Uiso 1 1 calc R
C12 C -0.1894(6) 0.1491(3) 0.75217(11) 0.0611(10) Uani 1 1 d .
H12 H -0.2825 0.1207 0.7738 0.073 Uiso 1 1 calc R
C13 C -0.2371(6) 0.2495(3) 0.73092(11) 0.0539(9) Uani 1 1 d .
H13 H -0.3583 0.2927 0.7384 0.065 Uiso 1 1 calc R
C14 C -0.1048(5) 0.2861(3) 0.69846(10) 0.0442(8) Uani 1 1 d .
C15 C 0.3621(4) 0.4178(2) 0.51419(9) 0.0298(6) Uani 1 1 d .
C16 C 0.4463(4) 0.4059(2) 0.47124(8) 0.0277(6) Uani 1 1 d .
C17 C 0.5848(4) 0.4910(2) 0.45773(9) 0.0291(6) Uani 1 1 d .
C18 C 0.3870(4) 0.3144(2) 0.44096(9) 0.0304(6) Uani 1 1 d .
C19 C 0.3341(5) 0.2414(2) 0.41379(10) 0.0377(7) Uani 1 1 d .
C20 C -0.0605(5) 0.1444(3) 0.36726(14) 0.0638(10) Uani 1 1 d .
H20A H -0.1097 0.1236 0.3972 0.096 Uiso 1 1 calc GR
H20B H -0.1212 0.0917 0.3439 0.096 Uiso 1 1 calc GR
H20C H -0.1086 0.2211 0.3594 0.096 Uiso 1 1 calc GR
C21 C 0.3452(6) -0.0029(3) 0.38599(14) 0.0618(10) Uani 1 1 d .
H21A H 0.5028 0.0007 0.3907 0.093 Uiso 1 1 calc GR
H21B H 0.3043 -0.0569 0.3615 0.093 Uiso 1 1 calc GR
H21C H 0.2854 -0.0273 0.4145 0.093 Uiso 1 1 calc GR
C22 C 0.3396(6) 0.1854(3) 0.31460(11) 0.0692(11) Uani 1 1 d .
H22A H 0.2905 0.2626 0.3080 0.104 Uiso 1 1 calc GR
H22B H 0.2841 0.1353 0.2898 0.104 Uiso 1 1 calc GR
H22C H 0.4976 0.1833 0.3170 0.104 Uiso 1 1 calc GR
F1 F 0.3018(3) 0.07362(15) 0.70102(6) 0.0623(6) Uani 1 1 d .
F2 F -0.1515(3) 0.38400(16) 0.67636(6) 0.0551(5) Uani 1 1 d .
N1 N 0.2058(4) 0.27008(19) 0.65267(7) 0.0352(6) Uani 1 1 d .
O1 O 0.1128(4) 0.13459(17) 0.59831(7) 0.0487(6) Uani 1 1 d .
O2 O 0.3267(3) 0.43116(16) 0.68990(6) 0.0421(5) Uani 1 1 d .
Si1 Si 0.23801(13) 0.13805(7) 0.36969(3) 0.0414(3) Uani 1 1 d .

loop_
_atom_site_aniso_label
_atom_site_aniso_U_11
_atom_site_aniso_U_22
_atom_site_aniso_U_33
_atom_site_aniso_U_23
_atom_site_aniso_U_13
_atom_site_aniso_U_12
C1 0.0446(18) 0.0348(16) 0.0278(16) 0.0013(13) 0.0012(13) 0.0028(14)
C2 0.0342(15) 0.0352(16) 0.0248(15) -0.0009(12) 0.0059(12) -0.0002(12)
C3 0.0398(16) 0.0365(15) 0.0211(14) -0.0035(12) 0.0016(12) -0.0062(13)
C4 0.0343(16) 0.0501(18) 0.0257(15) 0.0071(14) 0.0026(13) -0.0052(14)
C5 0.0350(16) 0.0444(17) 0.0272(15) 0.0049(14) 0.0084(13) 0.0036(13)
C6 0.0371(16) 0.0332(15) 0.0211(14) -0.0020(11) 0.0079(12) -0.0028(12)
C7 0.0315(15) 0.0409(16) 0.0219(14) 0.0013(12) 0.0039(12) -0.0015(13)
C8 0.0362(16) 0.0329(15) 0.0260(15) 0.0028(13) 0.0019(12) 0.0013(13)
C9 0.0474(18) 0.0458(18) 0.0209(15) 0.0006(13) 0.0038(13) -0.0135(15)
C10 0.062(2) 0.0479(19) 0.0293(17) -0.0018(15) 0.0063(15) -0.0044(17)
C11 0.090(3) 0.051(2) 0.038(2) 0.0120(16) 0.0052(19) -0.021(2)
C12 0.072(3) 0.076(3) 0.038(2) -0.0018(19) 0.0175(18) -0.025(2)
C13 0.053(2) 0.073(2) 0.0382(19) 0.0019(17) 0.0138(16) -0.0094(18)
C14 0.0470(19) 0.057(2) 0.0287(17) 0.0012(15) 0.0029(15) -0.0099(16)
C15 0.0315(15) 0.0360(15) 0.0217(14) 0.0021(12) 0.0014(12) -0.0003(12)
C16 0.0296(14) 0.0304(14) 0.0226(14) 0.0000(12) -0.0002(12) 0.0013(12)
C17 0.0331(15) 0.0345(15) 0.0199(14) 0.0010(12) 0.0035(12) 0.0015(12)
C18 0.0359(16) 0.0331(15) 0.0230(15) 0.0031(13) 0.0067(12) -0.0017(13)
C19 0.0420(17) 0.0444(17) 0.0275(16) 0.0005(14) 0.0079(13) -0.0067(14)
C20 0.048(2) 0.062(2) 0.081(3) -0.026(2) 0.0010(19) -0.0041(17)
C21 0.059(2) 0.0426(19) 0.084(3) -0.0135(18) 0.006(2) -0.0050(16)
C22 0.071(3) 0.102(3) 0.0338(19) -0.015(2) -0.0002(18) -0.004(2)
F1 0.0827(14) 0.0530(11) 0.0513(12) 0.0089(9) 0.0053(10) 0.0070(11)
F2 0.0517(11) 0.0704(13) 0.0436(11) 0.0104(9) 0.0056(9) 0.0087(9)
N1 0.0459(15) 0.0396(14) 0.0208(13) -0.0001(10) 0.0075(11) -0.0051(11)
O1 0.0713(15) 0.0406(12) 0.0351(12) -0.0041(10) 0.0108(11) -0.0150(11)
O2 0.0578(13) 0.0463(12) 0.0225(11) -0.0034(9) 0.0048(9) -0.0068(10)
Si1 0.0407(5) 0.0449(5) 0.0385(5) -0.0149(4) 0.0023(4) -0.0059(4)

loop_
_atom_type_symbol
_atom_type_description
_atom_type_scat_dispersion_real
_atom_type_scat_dispersion_imag
_atom_type_scat_source
C C 0.0033 0.0016 'International Tables Vol C Tables 4.2.6.8 and 6.1.1.4'
H H 0.0000 0.0000 'International Tables Vol C Tables 4.2.6.8 and 6.1.1.4'
F F 0.0171 0.0103 'International Tables Vol C Tables 4.2.6.8 and 6.1.1.4'
N N 0.0061 0.0033 'International Tables Vol C Tables 4.2.6.8 and 6.1.1.4'
O O 0.0106 0.0060 'International Tables Vol C Tables 4.2.6.8 and 6.1.1.4'
Si Si 0.0817 0.0704 'International Tables Vol C Tables 4.2.6.8 and 6.1.1.4'

loop_
_geom_angle_atom_site_label_1
_geom_angle_atom_site_label_2
_geom_angle_atom_site_label_3
_geom_angle
_geom_angle_site_symmetry_1
_geom_angle_site_symmetry_3
N1 C1 C2 107.8(2) . .
O1 C1 C2 128.2(3) . .
O1 C1 N1 124.0(3) . .
C1 C2 H2 110.3 . .
C1 C2 C3 111.2(2) . .
C1 C2 C7 105.0(2) . .
C3 C2 H2 110.3 . .
C7 C2 H2 110.3 . .
C7 C2 C3 109.5(2) . .
C2 C3 H3 112.4 . .
C4 C3 C2 106.5(2) . .
C4 C3 H3 112.4 . .
C4 C3 C15 107.7(2) . .
C15 C3 C2 105.0(2) . .
C15 C3 H3 112.4 . .
C3 C4 H4 122.9 . .
C5 C4 C3 114.1(3) . .
C5 C4 H4 122.9 . .
C4 C5 H5 122.5 . .
C4 C5 C6 115.0(2) . .
C6 C5 H5 122.5 . .
C5 C6 H6 112.6 . .
C5 C6 C7 107.1(2) . .
C5 C6 C17 107.7(2) . 3_666
C7 C6 H6 112.6 . .
C17 C6 H6 112.6 3_666 .
C17 C6 C7 103.78(19) 3_666 .
C2 C7 C6 109.5(2) . .
C2 C7 H7 110.0 . .
C6 C7 H7 110.0 . .
C8 C7 C2 105.5(2) . .
C8 C7 C6 111.8(2) . .
C8 C7 H7 110.0 . .
N1 C8 C7 108.2(2) . .
O2 C8 C7 127.7(2) . .
O2 C8 N1 124.1(2) . .
C10 C9 C14 116.5(3) . .
C10 C9 N1 122.8(3) . .
C14 C9 N1 120.7(3) . .
C9 C10 C11 122.3(3) . .
F1 C10 C9 117.8(3) . .
F1 C10 C11 119.9(3) . .
C10 C11 H11 120.8 . .
C12 C11 C10 118.4(3) . .
C12 C11 H11 120.8 . .
C11 C12 H12 119.4 . .
C13 C12 C11 121.2(3) . .
C13 C12 H12 119.4 . .
C12 C13 H13 121.0 . .
C12 C13 C14 118.1(3) . .
C14 C13 H13 121.0 . .
C13 C14 C9 123.4(3) . .
F2 C14 C9 117.5(3) . .
F2 C14 C13 119.0(3) . .
C16 C15 C3 125.7(2) . .
C17 C15 C3 112.9(2) 3_666 .
C17 C15 C16 121.4(2) 3_666 .
C15 C16 C18 122.2(2) . .
C17 C16 C15 117.2(2) . .
C17 C16 C18 120.5(2) . .
C15 C17 C6 113.6(2) 3_666 3_666
C15 C17 C16 121.4(2) 3_666 .
C16 C17 C6 125.0(2) . 3_666
C19 C18 C16 176.7(3) . .
C18 C19 Si1 175.3(3) . .
H20A C20 H20B 109.5 . .
H20A C20 H20C 109.5 . .
H20B C20 H20C 109.5 . .
Si1 C20 H20A 109.5 . .
Si1 C20 H20B 109.5 . .
Si1 C20 H20C 109.5 . .
H21A C21 H21B 109.5 . .
H21A C21 H21C 109.5 . .
H21B C21 H21C 109.5 . .
Si1 C21 H21A 109.5 . .
Si1 C21 H21B 109.5 . .
Si1 C21 H21C 109.5 . .
H22A C22 H22B 109.5 . .
H22A C22 H22C 109.5 . .
H22B C22 H22C 109.5 . .
Si1 C22 H22A 109.5 . .
Si1 C22 H22B 109.5 . .
Si1 C22 H22C 109.5 . .
C1 N1 C9 123.0(2) . .
C8 N1 C1 113.4(2) . .
C8 N1 C9 123.1(2) . .
C19 Si1 C20 105.74(14) . .
C19 Si1 C21 109.21(16) . .
C19 Si1 C22 106.90(15) . .
C20 Si1 C22 110.98(18) . .
C21 Si1 C20 112.77(16) . .
C21 Si1 C22 110.93(18) . .

loop_
_geom_bond_atom_site_label_1
_geom_bond_atom_site_label_2
_geom_bond_distance
_geom_bond_site_symmetry_2
C1 C2 1.519(4) .
C1 N1 1.403(4) .
C1 O1 1.204(3) .
C2 H2 1.0000 .
C2 C3 1.556(4) .
C2 C7 1.540(4) .
C3 H3 1.0000 .
C3 C4 1.520(4) .
C3 C15 1.521(4) .
C4 H4 0.9500 .
C4 C5 1.321(4) .
C5 H5 0.9500 .
C5 C6 1.514(4) .
C6 H6 1.0000 .
C6 C7 1.558(4) .
C6 C17 1.516(3) 3_666
C7 H7 1.0000 .
C7 C8 1.510(4) .
C8 N1 1.393(3) .
C8 O2 1.206(3) .
C9 C10 1.369(4) .
C9 C14 1.382(4) .
C9 N1 1.422(3) .
C10 C11 1.387(4) .
C10 F1 1.348(3) .
C11 H11 0.9500 .
C11 C12 1.379(5) .
C12 H12 0.9500 .
C12 C13 1.365(5) .
C13 H13 0.9500 .
C13 C14 1.371(4) .
C14 F2 1.350(3) .
C15 C16 1.403(3) .
C15 C17 1.383(4) 3_666
C16 C17 1.402(4) .
C16 C18 1.432(4) .
C17 C6 1.516(3) 3_666
C17 C15 1.383(4) 3_666
C18 C19 1.204(4) .
C19 Si1 1.846(3) .
C20 H20A 0.9800 .
C20 H20B 0.9800 .
C20 H20C 0.9800 .
C20 Si1 1.854(3) .
C21 H21A 0.9800 .
C21 H21B 0.9800 .
C21 H21C 0.9800 .
C21 Si1 1.850(3) .
C22 H22A 0.9800 .
C22 H22B 0.9800 .
C22 H22C 0.9800 .
C22 Si1 1.859(4) .

loop_
_platon_squeeze_void_nr
_platon_squeeze_void_average_x
_platon_squeeze_void_average_y
_platon_squeeze_void_average_z
_platon_squeeze_void_volume
_platon_squeeze_void_count_electrons
_platon_squeeze_void_content
1 -0.022 0.500 0.000 128 7 ' '
2 -0.016 0.000 0.500 128 7 ' '
